data_1009036
loop_
_publ_author_name
'Bertaut, E F'
'Blum, P'
'Magnano, G'

_publ_section_title
;
Structure des vanadite, chromite et ferrite monocalciques
;
_journal_coden_ASTM BUFCAE
_journal_name_full
;
Bulletin de la Societe Francaise de Mineralogie et de Cristallographie
(72,1949-100,1977)
;
_journal_page_first 536
_journal_page_last 561
_journal_volume 79
_journal_year 1956
_chemical_formula_structural 'Ca V2 O4'
_chemical_formula_sum 'Ca O4 V2'
_chemical_name_systematic 'Calcium divanadium(III) oxide'
_space_group_IT_number 62
_symmetry_cell_setting orthorhombic
_symmetry_Int_Tables_number 62
_symmetry_space_group_name_Hall '-P 2c 2ab'
_symmetry_space_group_name_H-M 'P b n m'
_cell_angle_alpha 90
_cell_angle_beta 90
_cell_angle_gamma 90
_cell_formula_units_Z 4
_cell_length_a 10.66
_cell_length_b 9.2
_cell_length_c 3.01
_cell_volume 295.2
_refine_ls_R_factor_all 0.15
_cod_database_code 1009036

loop_
_symmetry_equiv_pos_as_xyz
x,y,z
1/2-x,1/2+y,1/2-z
-x,-y,1/2+z
1/2+x,1/2-y,-z
-x,-y,-z
1/2+x,1/2-y,1/2+z
x,y,1/2-z
1/2-x,1/2+y,z

loop_
_atom_site_label
_atom_site_type_symbol
_atom_site_symmetry_multiplicity
_atom_site_Wyckoff_symbol
_atom_site_fract_x
_atom_site_fract_y
_atom_site_fract_z
_atom_site_occupancy
_atom_site_attached_hydrogens
_atom_site_calc_flag
V1 V3+ 4 c 0.109 0.068 0.25 1. 0 d
V2 V3+ 4 c 0.606 0.077 0.25 1. 0 d
Ca1 Ca2+ 4 c 0.35 0.242 0.25 1. 0 d
O1 O2- 4 c 0.648 0.289 0.25 1. 0 d
O2 O2- 4 c -0.016 0.387 0.25 1. 0 d
O3 O2- 4 c 0.225 0.47 0.25 1. 0 d
O4 O2- 4 c -0.078 0.071 0.25 1. 0 d

loop_
_atom_type_symbol
_atom_type_oxidation_number
V3+ 3.000
Ca2+ 2.000
O2- -2.000
